data_1519689
loop_
_publ_author_name
'Sasaki, Shunsuke'
'Hattori, Kengo'
'Igawa, Kazunobu'
'Konishi, Gen-Ichi'

_publ_section_title
;
 Directional Control of \p-Conjugation Enabled by Distortion of the Donor
 Plane in Diarylaminoanthracenes: A Photophysical Study.
;
_journal_issue 20
_journal_name_full 'The journal of physical chemistry. A'
_journal_page_first 4898
_journal_page_last 4906
_journal_paper_doi 10.1021/acs.jpca.5b03238
_journal_volume 119
_journal_year 2015
_chemical_formula_moiety 'C28 H21 N'
_chemical_formula_sum 'C28 H21 N'
_chemical_formula_weight 371.48
_chemical_melting_point 543.00(5)
_space_group_crystal_system monoclinic
_space_group_IT_number 14
_space_group_name_Hall '-P 2yn'
_space_group_name_H-M_alt 'P 1 21/n 1'
_symmetry_space_group_name_Hall '-P 2yn'
_symmetry_space_group_name_H-M 'P 1 21/n 1'
_atom_sites_solution_hydrogens geom
_atom_sites_solution_primary direct
_atom_sites_solution_secondary difmap
_cell_angle_alpha 90.0000
_cell_angle_beta 90.179(6)
_cell_angle_gamma 90.0000
_cell_formula_units_Z 4
_cell_length_a 11.152(3)
_cell_length_b 12.874(3)
_cell_length_c 13.332(3)
_cell_measurement_reflns_used 6754
_cell_measurement_temperature 123
_cell_measurement_theta_max 27.66
_cell_measurement_theta_min 3.06
_cell_volume 1914.1(8)
_computing_cell_refinement CrystalClear
_computing_data_collection 'CrystalClear (Rigaku Inc., 2008)'
_computing_data_reduction CrystalClear
_computing_molecular_graphics 'CrystalStructure 4.1'
_computing_publication_material 'CrystalStructure 4.1 (Rigaku, 2014)'
_computing_structure_refinement 'SHELXL97 (Sheldrick, 2008)'
_computing_structure_solution 'Il Milione (Burla, et al., 2007)'
_diffrn_ambient_temperature 123
_diffrn_detector_area_resol_mean 14.222
_diffrn_measured_fraction_theta_full 0.997
_diffrn_measured_fraction_theta_max 0.995
_diffrn_measurement_device_type 'Rigaku Saturn724'
_diffrn_measurement_method \w
_diffrn_radiation_type 'Mo K\a'
_diffrn_radiation_wavelength 0.71075
_diffrn_reflns_av_R_equivalents 0.0566
_diffrn_reflns_laue_measured_fraction_full 0.997
_diffrn_reflns_laue_measured_fraction_max 0.995
_diffrn_reflns_limit_h_max 14
_diffrn_reflns_limit_h_min -11
_diffrn_reflns_limit_k_max 16
_diffrn_reflns_limit_k_min -15
_diffrn_reflns_limit_l_max 17
_diffrn_reflns_limit_l_min -15
_diffrn_reflns_number 15206
_diffrn_reflns_point_group_measured_fraction_full 0.997
_diffrn_reflns_point_group_measured_fraction_max 0.995
_diffrn_reflns_theta_full 25.242
_diffrn_reflns_theta_max 27.502
_diffrn_reflns_theta_min 3.056
_diffrn_standards_number 0
_exptl_absorpt_coefficient_mu 0.074
_exptl_absorpt_correction_type none
_exptl_crystal_colour yellow
_exptl_crystal_density_diffrn 1.289
_exptl_crystal_density_method 'not measured'
_exptl_crystal_description prism
_exptl_crystal_F_000 784.00
_exptl_crystal_size_max 0.120
_exptl_crystal_size_mid 0.120
_exptl_crystal_size_min 0.100
_refine_diff_density_max 0.19
_refine_diff_density_min -0.22
_refine_ls_extinction_method none
_refine_ls_goodness_of_fit_ref 1.246
_refine_ls_hydrogen_treatment constr
_refine_ls_number_parameters 523
_refine_ls_number_reflns 4391
_refine_ls_number_restraints 550
_refine_ls_R_factor_all 0.1449
_refine_ls_R_factor_gt 0.1179
_refine_ls_shift/su_max 0.000
_refine_ls_structure_factor_coef Fsqd
_refine_ls_weighting_details 'w = 1/[\s^2^(Fo^2^)+(0.0038P)^2^+3.7937P] where P=(Fo^2^+2Fc^2^)/3'
_refine_ls_weighting_scheme calc
_refine_ls_wR_factor_gt 0.1882
_refine_ls_wR_factor_ref 0.1984
_reflns_number_gt 3403
_reflns_number_total 4391
_reflns_threshold_expression F^2^>2.0\s(F^2^)
_cod_data_source_file jp5b03238_si_002.cif
_cod_data_source_block 1Az
_cod_depositor_comments
;
The following automatic conversions were performed:

'_chemical_melting_point' value '269.8-269.9 degC' was changed to
'543.00(5)' - it was converted from degrees Celsius(C) to Kelvins(K),
the average value was taken and precision was estimated.

Automatic conversion script
Id: cif_fix_values 3271 2015-04-21 07:52:19Z andrius 

 Adding full bibliography for 1519689--1519690.cif.
;
_cod_original_cell_volume 1913.9(7)
_cod_database_code 1519689

loop_
_symmetry_equiv_pos_site_id
_space_group_symop_operation_xyz
1 +X,+Y,+Z
2 1/2-X,1/2+Y,1/2-Z
3 -X,-Y,-Z
4 1/2+X,1/2-Y,1/2+Z

loop_
_atom_site_label
_atom_site_type_symbol
_atom_site_fract_x
_atom_site_fract_y
_atom_site_fract_z
_atom_site_U_iso_or_equiv
_atom_site_adp_type
_atom_site_occupancy
_atom_site_site_symmetry_multiplicity
_atom_site_calc_flag
_atom_site_refinement_flags
N1 N 1.0743(15) 0.241(2) 0.135(2) 0.023(3) Uani 0.5 4 d .
N101 N 0.9253(14) 0.2559(16) 0.1387(18) 0.027(4) Uani 0.5 4 d .
C1 C 0.9691(17) 0.381(2) 0.267(2) 0.033(3) Uani 0.5 4 d .
C2 C 0.8896(11) 0.4332(12) 0.3471(11) 0.037(3) Uani 0.5 4 d .
C3 C 0.7592(11) 0.4373(10) 0.3476(9) 0.039(3) Uani 0.5 4 d .
C4 C 0.6958(8) 0.3852(8) 0.2750(7) 0.039(2) Uani 0.5 4 d .
C5 C 0.6858(14) 0.1615(11) -0.0227(9) 0.039(3) Uani 0.5 4 d .
C6 C 0.7400(18) 0.102(2) -0.0920(18) 0.041(5) Uani 0.5 4 d .
C7 C 0.868(3) 0.090(3) -0.0903(19) 0.030(4) Uani 0.5 4 d .
C8 C 0.932(2) 0.1341(19) -0.0169(12) 0.024(3) Uani 0.5 4 d .
C9 C 0.9467(19) 0.2560(14) 0.134(2) 0.017(3) Uani 0.5 4 d .
C10 C 0.6928(7) 0.2741(7) 0.1272(7) 0.0325(17) Uani 0.5 4 d .
C11 C 0.889(2) 0.318(2) 0.2027(19) 0.023(3) Uani 0.5 4 d .
C12 C 0.7557(10) 0.3244(9) 0.2009(7) 0.030(2) Uani 0.5 4 d .
C13 C 0.7472(16) 0.2127(12) 0.0558(9) 0.029(3) Uani 0.5 4 d .
C14 C 0.8779(19) 0.204(3) 0.065(2) 0.020(3) Uani 0.5 4 d .
C15 C 1.133(2) 0.288(2) 0.0597(18) 0.021(3) Uani 0.5 4 d .
C16 C 1.251(2) 0.2690(15) 0.0260(11) 0.031(3) Uani 0.5 4 d .
C17 C 1.3334(7) 0.1969(7) 0.0814(7) 0.039(2) Uani 0.5 4 d .
C18 C 1.3350(6) 0.2249(7) 0.1937(7) 0.0394(18) Uani 0.5 4 d .
C19 C 1.2334(11) 0.1704(11) 0.2471(8) 0.035(2) Uani 0.5 4 d .
C20 C 1.118(2) 0.170(3) 0.215(2) 0.024(4) Uani 0.5 4 d .
C21 C 1.074(2) 0.371(2) 0.0092(14) 0.030(4) Uani 0.5 4 d .
C22 C 1.115(2) 0.420(3) -0.075(2) 0.038(4) Uani 0.5 4 d .
C23 C 1.229(2) 0.397(2) -0.109(2) 0.042(4) Uani 0.5 4 d .
C24 C 1.295(2) 0.3207(17) -0.0579(14) 0.041(4) Uani 0.5 4 d .
C25 C 1.2655(10) 0.1032(10) 0.3254(10) 0.043(3) Uani 0.5 4 d .
C26 C 1.1808(11) 0.0427(9) 0.3736(9) 0.047(3) Uani 0.5 4 d .
C27 C 1.0634(9) 0.0456(9) 0.3417(9) 0.031(2) Uani 0.5 4 d .
C28 C 1.0283(15) 0.1135(18) 0.2665(15) 0.025(3) Uani 0.5 4 d .
C101 C 1.063(2) 0.363(2) -0.0156(13) 0.025(3) Uani 0.5 4 d .
C102 C 1.131(3) 0.410(3) -0.089(2) 0.040(5) Uani 0.5 4 d .
C103 C 1.256(2) 0.390(3) -0.098(2) 0.049(5) Uani 0.5 4 d .
C104 C 1.312(2) 0.3329(18) -0.0292(14) 0.047(5) Uani 0.5 4 d .
C105 C 1.3015(9) 0.1122(9) 0.2775(8) 0.049(2) Uani 0.5 4 d .
C106 C 1.2353(12) 0.0620(10) 0.3484(11) 0.051(3) Uani 0.5 4 d .
C107 C 1.1088(11) 0.0656(12) 0.3473(11) 0.044(3) Uani 0.5 4 d .
C108 C 1.0536(16) 0.123(2) 0.2768(19) 0.042(5) Uani 0.5 4 d .
C109 C 1.0533(18) 0.247(3) 0.138(3) 0.019(3) Uani 0.5 4 d .
C110 C 1.3086(7) 0.2243(7) 0.1253(8) 0.0391(19) Uani 0.5 4 d .
C111 C 1.1220(19) 0.305(2) 0.0577(19) 0.021(4) Uani 0.5 4 d .
C112 C 1.2497(18) 0.2844(15) 0.0526(11) 0.033(3) Uani 0.5 4 d .
C113 C 1.2432(10) 0.1734(10) 0.2053(8) 0.035(2) Uani 0.5 4 d .
C114 C 1.113(2) 0.187(3) 0.206(2) 0.021(3) Uani 0.5 4 d .
C115 C 0.878(2) 0.326(2) 0.215(2) 0.026(4) Uani 0.5 4 d .
C116 C 0.7624(10) 0.3330(11) 0.2417(8) 0.039(3) Uani 0.5 4 d .
C117 C 0.6648(7) 0.2760(8) 0.1907(8) 0.052(2) Uani 0.5 4 d .
C118 C 0.6683(8) 0.3035(8) 0.0806(8) 0.049(2) Uani 0.5 4 d .
C119 C 0.7503(18) 0.2287(13) 0.0252(9) 0.031(3) Uani 0.5 4 d .
C120 C 0.866(2) 0.204(3) 0.053(2) 0.024(4) Uani 0.5 4 d .
C121 C 0.9456(16) 0.382(3) 0.277(2) 0.040(4) Uani 0.5 4 d .
C122 C 0.9344(11) 0.4537(13) 0.3417(12) 0.044(3) Uani 0.5 4 d .
C123 C 0.8172(13) 0.4573(9) 0.3709(9) 0.053(3) Uani 0.5 4 d .
C124 C 0.7312(12) 0.3995(11) 0.3190(10) 0.050(3) Uani 0.5 4 d .
C125 C 0.7018(14) 0.1769(11) -0.0583(9) 0.037(3) Uani 0.5 4 d .
C126 C 0.768(2) 0.106(2) -0.109(2) 0.041(4) Uani 0.5 4 d .
C127 C 0.881(3) 0.078(3) -0.073(2) 0.037(4) Uani 0.5 4 d .
C128 C 0.930(2) 0.130(2) 0.0092(12) 0.031(4) Uani 0.5 4 d .
H1 H 1.05349 0.38797 0.26043 0.0398 Uiso 0.5 4 calc R
H2 H 0.9298 0.46597 0.40143 0.0439 Uiso 0.5 4 calc R
H3 H 0.71828 0.47567 0.39784 0.0469 Uiso 0.5 4 calc R
H4 H 0.61073 0.38963 0.27392 0.0470 Uiso 0.5 4 calc R
H5 H 0.60123 0.16961 -0.02687 0.0472 Uiso 0.5 4 calc R
H6 H 0.69365 0.0677 -0.142 0.0491 Uiso 0.5 4 calc R
H7 H 0.90691 0.05062 -0.14103 0.0355 Uiso 0.5 4 calc R
H8 H 1.01595 0.12185 -0.01533 0.0292 Uiso 0.5 4 calc R
H10 H 0.60814 0.28184 0.12517 0.0390 Uiso 0.5 4 calc R
H21 H 1.00037 0.39423 0.0363 0.0356 Uiso 0.5 4 calc R
H22 H 1.06679 0.46912 -0.10961 0.0457 Uiso 0.5 4 calc R
H23 H 1.26174 0.43106 -0.16588 0.0498 Uiso 0.5 4 calc R
H24 H 1.37277 0.30369 -0.08117 0.0496 Uiso 0.5 4 calc R
H25 H 1.347 0.0992 0.34588 0.0514 Uiso 0.5 4 calc R
H26 H 1.20355 -0.00043 0.42829 0.0558 Uiso 0.5 4 calc R
H27 H 1.00592 0.00077 0.37144 0.0369 Uiso 0.5 4 calc R
H28 H 0.94593 0.12174 0.2498 0.0306 Uiso 0.5 4 calc R
H101 H 0.9782 0.36961 -0.01496 0.0305 Uiso 0.5 4 calc R
H102 H 1.09382 0.45672 -0.13487 0.0475 Uiso 0.5 4 calc R
H103 H 1.29969 0.41718 -0.15296 0.0588 Uiso 0.5 4 calc R
H104 H 1.39581 0.32385 -0.03424 0.0561 Uiso 0.5 4 calc R
H105 H 1.38639 0.10566 0.27699 0.0592 Uiso 0.5 4 calc R
H106 H 1.27512 0.02389 0.39962 0.0610 Uiso 0.5 4 calc R
H107 H 1.0636 0.02831 0.39562 0.0533 Uiso 0.5 4 calc R
H108 H 0.96856 0.11947 0.27404 0.0507 Uiso 0.5 4 calc R
H110 H 1.39323 0.21678 0.12213 0.0469 Uiso 0.5 4 calc R
H121 H 1.02749 0.3623 0.27052 0.0479 Uiso 0.5 4 calc R
H122 H 0.99685 0.4973 0.3658 0.0529 Uiso 0.5 4 calc R
H123 H 0.79422 0.49904 0.42636 0.0633 Uiso 0.5 4 calc R
H124 H 0.64927 0.40594 0.3372 0.0599 Uiso 0.5 4 calc R
H125 H 0.62208 0.19171 -0.0793 0.0440 Uiso 0.5 4 calc R
H126 H 0.73719 0.07579 -0.16924 0.0497 Uiso 0.5 4 calc R
H127 H 0.92453 0.02324 -0.10384 0.0448 Uiso 0.5 4 calc R
H128 H 1.00762 0.11254 0.03331 0.0378 Uiso 0.5 4 calc R
H17A H 1.41539 0.20276 0.05367 0.0470 Uiso 0.5 4 calc R
H17B H 1.30607 0.12432 0.07269 0.0470 Uiso 0.5 4 calc R
H18A H 1.41254 0.20371 0.22371 0.0473 Uiso 0.5 4 calc R
H18B H 1.32657 0.30098 0.20177 0.0473 Uiso 0.5 4 calc R
H11A H 0.58641 0.29583 0.21966 0.0619 Uiso 0.5 4 calc R
H11B H 0.67578 0.20028 0.19962 0.0619 Uiso 0.5 4 calc R
H11C H 0.69794 0.37547 0.07239 0.0583 Uiso 0.5 4 calc R
H11D H 0.58635 0.2997 0.05201 0.0583 Uiso 0.5 4 calc R

loop_
_atom_site_aniso_label
_atom_site_aniso_U_11
_atom_site_aniso_U_22
_atom_site_aniso_U_33
_atom_site_aniso_U_12
_atom_site_aniso_U_13
_atom_site_aniso_U_23
N1 0.010(5) 0.030(5) 0.029(6) 0.009(5) 0.003(4) -0.006(4)
N101 0.006(5) 0.050(7) 0.026(6) -0.002(3) 0.001(4) 0.007(4)
C1 0.039(6) 0.033(5) 0.027(5) 0.018(6) -0.007(5) -0.019(4)
C2 0.037(6) 0.047(7) 0.026(4) 0.011(5) -0.004(5) -0.010(4)
C3 0.036(6) 0.056(8) 0.025(6) 0.021(6) -0.004(4) -0.011(4)
C4 0.030(4) 0.052(5) 0.035(5) 0.015(4) 0.001(4) -0.010(4)
C5 0.031(5) 0.047(7) 0.040(7) 0.003(5) -0.009(5) 0.000(5)
C6 0.040(8) 0.040(8) 0.043(9) 0.001(7) -0.021(7) -0.006(7)
C7 0.043(7) 0.032(8) 0.013(6) 0.008(5) -0.007(5) -0.005(6)
C8 0.030(4) 0.028(5) 0.015(7) 0.011(4) 0.000(5) -0.002(5)
C9 0.019(6) 0.012(5) 0.019(5) -0.000(4) 0.005(5) -0.006(3)
C10 0.018(3) 0.050(5) 0.029(4) 0.006(3) 0.003(3) 0.002(3)
C11 0.023(5) 0.027(6) 0.019(7) 0.013(4) -0.001(5) -0.005(5)
C12 0.029(4) 0.032(4) 0.029(5) 0.012(3) 0.005(4) -0.006(4)
C13 0.023(4) 0.033(6) 0.031(6) -0.003(4) 0.005(5) 0.001(5)
C14 0.021(5) 0.030(6) 0.008(5) 0.003(5) 0.000(4) 0.002(4)
C15 0.033(6) 0.014(6) 0.016(6) 0.004(4) -0.002(4) -0.010(4)
C16 0.034(5) 0.028(5) 0.032(6) -0.003(4) 0.009(5) -0.010(5)
C17 0.019(4) 0.044(5) 0.054(5) 0.006(3) 0.016(3) 0.000(4)
C18 0.022(3) 0.049(5) 0.047(5) 0.002(3) -0.003(3) -0.000(4)
C19 0.026(4) 0.044(5) 0.036(5) 0.002(3) 0.003(4) 0.001(5)
C20 0.034(5) 0.014(9) 0.024(5) 0.005(4) -0.009(4) 0.005(5)
C21 0.034(7) 0.036(6) 0.019(8) 0.001(4) 0.002(5) 0.001(6)
C22 0.035(7) 0.045(10) 0.034(8) -0.007(6) 0.006(6) 0.009(6)
C23 0.050(10) 0.027(7) 0.048(8) -0.003(7) 0.024(7) 0.006(5)
C24 0.043(9) 0.025(5) 0.056(9) -0.004(5) 0.019(6) -0.000(6)
C25 0.022(5) 0.059(8) 0.048(7) 0.012(4) -0.005(4) 0.011(5)
C26 0.038(6) 0.055(6) 0.046(6) 0.005(5) -0.004(5) 0.017(4)
C27 0.028(5) 0.031(5) 0.034(5) 0.009(4) 0.015(5) 0.003(4)
C28 0.023(6) 0.030(5) 0.023(5) 0.011(5) 0.010(4) 0.002(4)
C101 0.025(4) 0.033(6) 0.018(8) 0.004(4) -0.003(5) 0.005(6)
C102 0.050(9) 0.033(7) 0.036(9) 0.013(6) 0.012(6) 0.018(7)
C103 0.042(9) 0.051(9) 0.054(9) 0.012(7) 0.023(7) 0.011(6)
C104 0.030(6) 0.048(9) 0.062(10) 0.002(6) 0.017(7) 0.007(8)
C105 0.038(5) 0.063(6) 0.046(6) 0.018(4) 0.002(4) 0.006(5)
C106 0.037(7) 0.054(8) 0.061(8) 0.015(6) -0.009(6) 0.019(5)
C107 0.038(7) 0.057(7) 0.038(5) 0.001(6) 0.002(6) 0.018(5)
C108 0.028(7) 0.052(9) 0.047(8) 0.007(6) 0.004(5) 0.018(7)
C109 0.015(6) 0.022(6) 0.020(5) 0.004(5) 0.008(5) 0.004(4)
C110 0.019(4) 0.042(5) 0.056(6) 0.004(3) 0.005(4) 0.000(4)
C111 0.020(5) 0.020(9) 0.024(6) 0.002(4) 0.008(4) 0.007(5)
C112 0.017(4) 0.039(8) 0.043(8) 0.001(4) 0.006(5) -0.003(6)
C113 0.025(4) 0.033(4) 0.046(6) 0.011(3) 0.003(4) -0.003(5)
C114 0.020(4) 0.015(9) 0.027(8) 0.007(4) 0.003(4) -0.005(4)
C115 0.028(5) 0.029(8) 0.020(6) 0.003(5) 0.016(4) 0.006(4)
C116 0.021(4) 0.056(6) 0.040(6) 0.003(4) 0.009(4) -0.003(5)
C117 0.032(4) 0.068(6) 0.054(5) -0.004(4) 0.013(4) -0.010(5)
C118 0.028(4) 0.056(6) 0.062(6) 0.005(4) -0.011(4) -0.006(5)
C119 0.031(4) 0.027(5) 0.036(6) -0.008(4) 0.004(6) 0.009(5)
C120 0.035(6) 0.017(6) 0.020(8) -0.008(4) -0.010(4) 0.001(5)
C121 0.021(6) 0.051(7) 0.047(9) 0.018(5) -0.008(5) -0.008(6)
C122 0.049(7) 0.041(6) 0.042(6) 0.010(6) -0.012(6) -0.001(5)
C123 0.064(8) 0.052(6) 0.043(6) 0.015(6) 0.006(6) -0.017(5)
C124 0.037(6) 0.072(9) 0.041(9) 0.012(5) 0.013(5) -0.010(5)
C125 0.039(6) 0.033(5) 0.038(7) -0.008(4) -0.018(5) 0.008(5)
C126 0.048(9) 0.040(6) 0.036(7) -0.012(6) -0.007(6) 0.000(5)
C127 0.050(8) 0.032(8) 0.030(10) 0.001(6) -0.005(6) -0.004(8)
C128 0.035(5) 0.040(6) 0.019(9) -0.004(4) -0.003(6) -0.001(7)

loop_
_atom_type_symbol
_atom_type_description
_atom_type_scat_dispersion_real
_atom_type_scat_dispersion_imag
_atom_type_scat_source
C C 0.0033 0.0016
;
International Tables for Crystallography
(Vol. C, Tables 4.2.6.8 and 6.1.1.4)
;
H H 0.0000 0.0000
;
International Tables for Crystallography
(Vol. C, Table 6.1.1.4)
;
N N 0.0061 0.0033
;
International Tables for Crystallography
(Vol. C, Tables 4.2.6.8 and 6.1.1.4)
;

loop_
_geom_angle_atom_site_label_1
_geom_angle_atom_site_label_2
_geom_angle_atom_site_label_3
_geom_angle
_geom_angle_publ_flag
C9 N1 C15 115(2) yes
C9 N1 C20 114(2) yes
C15 N1 C20 130.6(19) yes
C109 N101 C115 114(2) yes
C109 N101 C120 114(2) yes
C115 N101 C120 131.1(18) yes
C2 C1 C11 107.1(16) yes
C1 C2 C3 126.5(14) yes
C2 C3 C4 119.4(11) yes
C3 C4 C12 121.0(9) yes
C6 C5 C13 123.8(16) yes
C5 C6 C7 120(2) yes
C6 C7 C8 120(2) yes
C7 C8 C14 124(2) yes
N1 C9 C11 122(2) yes
N1 C9 C14 120(2) yes
C11 C9 C14 118(2) yes
C12 C10 C13 122.8(10) yes
C1 C11 C9 115(2) yes
C1 C11 C12 125(2) yes
C9 C11 C12 119(2) yes
C4 C12 C10 121.1(10) yes
C4 C12 C11 119.3(13) yes
C10 C12 C11 119.6(13) yes
C5 C13 C10 124.5(15) yes
C5 C13 C14 120.4(17) yes
C10 C13 C14 115.1(16) yes
C8 C14 C9 122.8(19) yes
C8 C14 C13 112(2) yes
C9 C14 C13 125(2) yes
N1 C15 C16 129(2) yes
N1 C15 C21 117(2) yes
C16 C15 C21 114(2) yes
C15 C16 C17 121.3(16) yes
C15 C16 C24 121(2) yes
C17 C16 C24 118.1(19) yes
C16 C17 C18 109.8(9) yes
C17 C18 C19 110.0(7) yes
C18 C19 C20 124.3(16) yes
C18 C19 C25 116.6(10) yes
C20 C19 C25 118.4(17) yes
N1 C20 C19 122(2) yes
N1 C20 C28 116(2) yes
C19 C20 C28 121(2) yes
C15 C21 C22 125(2) yes
C21 C22 C23 119(3) yes
C22 C23 C24 118(3) yes
C16 C24 C23 123(2) yes
C19 C25 C26 121.4(10) yes
C25 C26 C27 119.4(11) yes
C26 C27 C28 120.5(12) yes
C20 C28 C27 118.7(17) yes
C102 C101 C111 118(2) yes
C101 C102 C103 121(3) yes
C102 C103 C104 120(3) yes
C103 C104 C112 123(2) yes
C106 C105 C113 119.4(10) yes
C105 C106 C107 121.4(12) yes
C106 C107 C108 118.9(14) yes
C107 C108 C114 125.0(17) yes
N101 C109 C111 118(2) yes
N101 C109 C114 122(3) yes
C111 C109 C114 120(2) yes
C112 C110 C113 121.5(11) yes
C101 C111 C109 121(2) yes
C101 C111 C112 122(2) yes
C109 C111 C112 116(2) yes
C104 C112 C110 122.7(17) yes
C104 C112 C111 115.6(18) yes
C110 C112 C111 121.6(16) yes
C105 C113 C110 121.7(10) yes
C105 C113 C114 121.6(15) yes
C110 C113 C114 116.7(14) yes
C108 C114 C109 123(2) yes
C108 C114 C113 113(2) yes
C109 C114 C113 123(2) yes
N101 C115 C116 125(2) yes
N101 C115 C121 124(2) yes
C116 C115 C121 110(2) yes
C115 C116 C117 123.3(15) yes
C115 C116 C124 119.1(16) yes
C117 C116 C124 117.6(10) yes
C116 C117 C118 108.0(8) yes
C117 C118 C119 109.9(9) yes
C118 C119 C120 125.5(17) yes
C118 C119 C125 117.0(15) yes
C120 C119 C125 117.4(18) yes
N101 C120 C119 121(2) yes
N101 C120 C128 115(2) yes
C119 C120 C128 124(2) yes
C115 C121 C122 140(2) yes
C121 C122 C123 108.4(14) yes
C122 C123 C124 119.8(12) yes
C116 C124 C123 121.7(12) yes
C119 C125 C126 120.6(17) yes
C125 C126 C127 119(2) yes
C126 C127 C128 120(3) yes
C120 C128 C127 119(2) yes
C2 C1 H1 126.451 no
C11 C1 H1 126.434 no
C1 C2 H2 116.723 no
C3 C2 H2 116.735 no
C2 C3 H3 120.281 no
C4 C3 H3 120.278 no
C3 C4 H4 119.517 no
C12 C4 H4 119.506 no
C6 C5 H5 118.083 no
C13 C5 H5 118.069 no
C5 C6 H6 120.017 no
C7 C6 H6 120.016 no
C6 C7 H7 120.202 no
C8 C7 H7 120.201 no
C7 C8 H8 117.972 no
C14 C8 H8 117.986 no
C12 C10 H10 118.608 no
C13 C10 H10 118.611 no
C16 C17 H17A 109.710 no
C16 C17 H17B 109.708 no
C18 C17 H17A 109.709 no
C18 C17 H17B 109.709 no
H17A C17 H17B 108.182 no
C17 C18 H18A 109.656 no
C17 C18 H18B 109.653 no
C19 C18 H18A 109.656 no
C19 C18 H18B 109.650 no
H18A C18 H18B 108.161 no
C15 C21 H21 117.308 no
C22 C21 H21 117.299 no
C21 C22 H22 120.713 no
C23 C22 H22 120.720 no
C22 C23 H23 120.911 no
C24 C23 H23 120.913 no
C16 C24 H24 118.644 no
C23 C24 H24 118.657 no
C19 C25 H25 119.315 no
C26 C25 H25 119.317 no
C25 C26 H26 120.306 no
C27 C26 H26 120.299 no
C26 C27 H27 119.766 no
C28 C27 H27 119.757 no
C20 C28 H28 120.669 no
C27 C28 H28 120.666 no
C102 C101 H101 120.844 no
C111 C101 H101 120.840 no
C101 C102 H102 119.451 no
C103 C102 H102 119.462 no
C102 C103 H103 119.967 no
C104 C103 H103 119.975 no
C103 C104 H104 118.596 no
C112 C104 H104 118.600 no
C106 C105 H105 120.319 no
C113 C105 H105 120.323 no
C105 C106 H106 119.317 no
C107 C106 H106 119.320 no
C106 C107 H107 120.568 no
C108 C107 H107 120.572 no
C107 C108 H108 117.493 no
C114 C108 H108 117.484 no
C112 C110 H110 119.259 no
C113 C110 H110 119.251 no
C116 C117 H11A 110.092 no
C116 C117 H11B 110.099 no
C118 C117 H11A 110.096 no
C118 C117 H11B 110.105 no
H11A C117 H11B 108.419 no
C117 C118 H11C 109.685 no
C117 C118 H11D 109.688 no
C119 C118 H11C 109.680 no
C119 C118 H11D 109.677 no
H11C C118 H11D 108.173 no
C115 C121 H121 110.201 no
C122 C121 H121 110.210 no
C121 C122 H122 125.820 no
C123 C122 H122 125.825 no
C122 C123 H123 120.084 no
C124 C123 H123 120.090 no
C116 C124 H124 119.178 no
C123 C124 H124 119.171 no
C119 C125 H125 119.693 no
C126 C125 H125 119.687 no
C125 C126 H126 120.363 no
C127 C126 H126 120.373 no
C126 C127 H127 119.998 no
C128 C127 H127 120.007 no
C120 C128 H128 120.617 no
C127 C128 H128 120.615 no

loop_
_geom_bond_atom_site_label_1
_geom_bond_atom_site_label_2
_geom_bond_distance
_geom_bond_publ_flag
N1 C9 1.44(3) yes
N1 C15 1.34(4) yes
N1 C20 1.49(4) yes
N101 C109 1.43(3) yes
N101 C115 1.45(4) yes
N101 C120 1.48(4) yes
C1 C2 1.54(3) yes
C1 C11 1.48(4) yes
C2 C3 1.455(17) yes
C3 C4 1.373(15) yes
C4 C12 1.428(15) yes
C5 C6 1.35(3) yes
C5 C13 1.413(19) yes
C6 C7 1.43(4) yes
C7 C8 1.34(3) yes
C8 C14 1.54(4) yes
C9 C11 1.38(4) yes
C9 C14 1.37(4) yes
C10 C12 1.367(14) yes
C10 C13 1.379(17) yes
C11 C12 1.49(3) yes
C13 C14 1.47(3) yes
C15 C16 1.40(3) yes
C15 C21 1.43(4) yes
C16 C17 1.50(2) yes
C16 C24 1.39(3) yes
C17 C18 1.540(13) yes
C18 C19 1.513(14) yes
C19 C20 1.36(3) yes
C19 C25 1.401(18) yes
C20 C28 1.42(4) yes
C21 C22 1.37(4) yes
C22 C23 1.38(4) yes
C23 C24 1.40(3) yes
C25 C26 1.384(17) yes
C26 C27 1.377(16) yes
C27 C28 1.39(2) yes
C101 C102 1.39(4) yes
C101 C111 1.39(3) yes
C102 C103 1.42(4) yes
C103 C104 1.33(4) yes
C104 C112 1.43(3) yes
C105 C106 1.364(17) yes
C105 C113 1.403(16) yes
C106 C107 1.411(18) yes
C107 C108 1.34(3) yes
C108 C114 1.43(4) yes
C109 C111 1.52(4) yes
C109 C114 1.35(4) yes
C110 C112 1.40(2) yes
C110 C113 1.451(15) yes
C111 C112 1.45(3) yes
C113 C114 1.47(3) yes
C115 C116 1.35(3) yes
C115 C121 1.33(4) yes
C116 C117 1.477(15) yes
C116 C124 1.386(19) yes
C117 C118 1.510(15) yes
C118 C119 1.52(2) yes
C119 C120 1.38(3) yes
C119 C125 1.405(19) yes
C120 C128 1.33(4) yes
C121 C122 1.28(3) yes
C122 C123 1.366(19) yes
C123 C124 1.395(19) yes
C125 C126 1.35(3) yes
C126 C127 1.40(4) yes
C127 C128 1.39(4) yes
C1 H1 0.950 no
C2 H2 0.950 no
C3 H3 0.950 no
C4 H4 0.950 no
C5 H5 0.950 no
C6 H6 0.950 no
C7 H7 0.950 no
C8 H8 0.950 no
C10 H10 0.950 no
C17 H17A 0.990 no
C17 H17B 0.990 no
C18 H18A 0.990 no
C18 H18B 0.990 no
C21 H21 0.950 no
C22 H22 0.950 no
C23 H23 0.950 no
C24 H24 0.950 no
C25 H25 0.950 no
C26 H26 0.950 no
C27 H27 0.950 no
C28 H28 0.950 no
C101 H101 0.950 no
C102 H102 0.950 no
C103 H103 0.950 no
C104 H104 0.950 no
C105 H105 0.950 no
C106 H106 0.950 no
C107 H107 0.950 no
C108 H108 0.950 no
C110 H110 0.950 no
C117 H11A 0.990 no
C117 H11B 0.990 no
C118 H11C 0.990 no
C118 H11D 0.990 no
C121 H121 0.950 no
C122 H122 0.950 no
C123 H123 0.950 no
C124 H124 0.950 no
C125 H125 0.950 no
C126 H126 0.950 no
C127 H127 0.950 no
C128 H128 0.950 no

loop_
_geom_contact_atom_site_label_1
_geom_contact_atom_site_label_2
_geom_contact_distance
_geom_contact_publ_flag
_geom_contact_site_symmetry_2
N1 C1 2.78(4) no .
N1 C8 2.91(3) no .
N1 C17 3.03(2) no .
N1 C18 3.017(19) no .
N101 C101 2.91(3) no .
N101 C108 2.89(3) no .
N101 C117 3.000(18) no .
N101 C118 3.030(19) no .
C1 C4 3.05(2) no .
C1 C15 3.53(3) no .
C1 C20 3.25(4) no .
C1 C28 3.51(4) no .
C2 C12 2.824(18) no .
C3 C11 2.87(3) no .
C5 C8 2.77(3) no .
C6 C14 2.91(4) no .
C7 C13 2.85(3) no .
C8 C15 3.16(3) no .
C8 C21 3.45(4) no .
C9 C10 2.84(2) no .
C9 C21 2.64(3) no .
C9 C28 2.70(3) no .
C11 C13 2.86(3) no .
C11 C15 3.35(3) no .
C11 C20 3.18(4) no .
C11 C21 3.38(3) no .
C11 C28 3.17(4) no .
C12 C14 2.75(3) no .
C14 C15 3.05(3) no .
C14 C20 3.36(4) no .
C14 C21 3.16(4) no .
C14 C28 3.36(3) no .
C15 C18 2.98(3) no .
C15 C19 3.12(3) no .
C15 C23 2.86(4) no .
C16 C19 3.215(19) no .
C16 C20 3.19(4) no .
C16 C22 2.80(4) no .
C17 C20 3.02(3) no .
C17 C25 3.554(16) no .
C18 C24 3.60(2) no .
C19 C27 2.789(16) no .
C20 C26 2.77(3) no .
C21 C24 2.70(4) no .
C25 C28 2.76(2) no .
C101 C104 2.80(4) no .
C101 C120 3.14(4) no .
C101 C128 3.36(4) no .
C102 C112 2.82(4) no .
C103 C111 2.79(4) no .
C105 C108 2.77(2) no .
C106 C114 2.84(3) no .
C107 C113 2.787(18) no .
C108 C115 3.37(4) no .
C108 C121 3.55(4) no .
C109 C110 2.87(2) no .
C109 C121 2.80(4) no .
C109 C128 2.67(4) no .
C111 C113 2.92(3) no .
C111 C115 3.45(3) no .
C111 C120 3.14(3) no .
C111 C128 3.17(3) no .
C112 C114 2.84(3) no .
C114 C115 3.16(4) no .
C114 C120 3.43(4) no .
C114 C121 3.26(4) no .
C114 C128 3.40(3) no .
C115 C118 2.96(3) no .
C115 C119 3.15(3) no .
C115 C123 2.77(3) no .
C116 C119 3.185(18) no .
C116 C120 3.23(3) no .
C116 C122 2.802(19) no .
C117 C120 3.05(3) no .
C117 C121 3.60(2) no .
C117 C125 3.582(15) no .
C118 C124 3.480(17) no .
C119 C127 2.76(4) no .
C120 C126 2.73(4) no .
C121 C124 2.47(2) no .
C125 C128 2.76(3) no .
C1 C6 3.56(3) no 4_555
C3 C16 3.57(2) no 4_455
C3 C24 3.57(2) no 4_455
C6 C1 3.56(3) no 4_454
C16 C3 3.57(2) no 4_554
C21 C22 3.54(4) no 3_765
C22 C21 3.54(4) no 3_765
C24 C3 3.57(2) no 4_554
C103 C116 3.58(4) no 4_554
C106 C119 3.58(2) no 4_555
C107 C118 3.598(18) no 4_555
C116 C103 3.58(4) no 4_455
C118 C107 3.598(18) no 4_454
C119 C106 3.58(2) no 4_454
C127 C128 3.51(4) no 3_755
C128 C127 3.51(4) no 3_755
N1 H1 2.5367 no .
N1 H8 2.6031 no .
N1 H21 2.5021 no .
N1 H28 2.6075 no .
N1 H17B 3.1051 no .
N1 H18B 3.0475 no .
N101 H101 2.5876 no .
N101 H108 2.5626 no .
N101 H121 2.4994 no .
N101 H128 2.4966 no .
N101 H11B 2.9885 no .
N101 H11C 3.0931 no .
C1 H3 3.5187 no .
C1 H21 3.1020 no .
C1 H28 3.3544 no .
C2 H4 3.3038 no .
C3 H1 3.5425 no .
C4 H2 3.2725 no .
C4 H10 2.5883 no .
C5 H7 3.2605 no .
C5 H10 2.6548 no .
C6 H8 3.2495 no .
C7 H5 3.2607 no .
C8 H6 3.2478 no .
C8 H21 3.5069 no .
C8 H28 3.5614 no .
C9 H1 2.6738 no .
C9 H8 2.7448 no .
C9 H21 2.2839 no .
C9 H28 2.3203 no .
C10 H4 2.6240 no .
C10 H5 2.6574 no .
C11 H2 3.2951 no .
C11 H4 3.3791 no .
C11 H10 3.3293 no .
C11 H21 2.7278 no .
C11 H28 2.6767 no .
C12 H1 3.5088 no .
C12 H3 3.2972 no .
C12 H28 3.4237 no .
C13 H6 3.2844 no .
C13 H8 3.3570 no .
C13 H28 3.5963 no .
C14 H5 3.3466 no .
C14 H7 3.3992 no .
C14 H10 3.2741 no .
C14 H21 2.8359 no .
C14 H28 2.7788 no .
C15 H1 3.1043 no .
C15 H8 2.6946 no .
C15 H22 3.3311 no .
C15 H24 3.2759 no .
C15 H17A 3.3308 no .
C15 H17B 2.8562 no .
C15 H18B 2.8695 no .
C16 H8 3.2755 no .
C16 H21 3.2255 no .
C16 H23 3.3040 no .
C16 H18A 3.2992 no .
C16 H18B 2.5227 no .
C17 H24 2.6047 no .
C18 H25 2.5984 no .
C19 H1 3.4506 no .
C19 H26 3.2841 no .
C19 H28 3.2664 no .
C19 H17A 3.3130 no .
C19 H17B 2.5350 no .
C20 H1 2.9551 no .
C20 H8 3.3276 no .
C20 H25 3.2252 no .
C20 H27 3.2703 no .
C20 H17B 2.8950 no .
C20 H18A 3.3177 no .
C20 H18B 2.8786 no .
C21 H1 3.3650 no .
C21 H8 3.2872 no .
C21 H23 3.2326 no .
C22 H24 3.2379 no .
C23 H21 3.2091 no .
C24 H22 3.2528 no .
C24 H17A 2.5124 no .
C24 H17B 3.0716 no .
C24 H18B 3.4876 no .
C25 H27 3.2410 no .
C25 H17B 3.4120 no .
C25 H18A 2.4933 no .
C25 H18B 3.1096 no .
C26 H28 3.2549 no .
C27 H25 3.2378 no .
C28 H1 3.5455 no .
C28 H26 3.2559 no .
C101 H103 3.2931 no .
C101 H128 3.3433 no .
C102 H104 3.2350 no .
C103 H101 3.3028 no .
C104 H102 3.2247 no .
C104 H110 2.6687 no .
C105 H107 3.2730 no .
C105 H110 2.6763 no .
C106 H108 3.2185 no .
C107 H105 3.2777 no .
C108 H106 3.2199 no .
C108 H121 3.1016 no .
C108 H128 3.2881 no .
C109 H101 2.7143 no .
C109 H108 2.6203 no .
C109 H121 2.3213 no .
C109 H128 2.2842 no .
C110 H104 2.6693 no .
C110 H105 2.6768 no .
C111 H102 3.2436 no .
C111 H104 3.3029 no .
C111 H110 3.3386 no .
C111 H121 3.1192 no .
C111 H128 2.8012 no .
C112 H101 3.3415 no .
C112 H103 3.2789 no .
C112 H128 3.4990 no .
C113 H106 3.2461 no .
C113 H108 3.2736 no .
C113 H121 3.5312 no .
C113 H128 3.5681 no .
C114 H105 3.3623 no .
C114 H107 3.3022 no .
C114 H110 3.3463 no .
C114 H121 2.5932 no .
C114 H128 2.7517 no .
C115 H101 3.3100 no .
C115 H108 2.9449 no .
C115 H122 3.2673 no .
C115 H124 3.2080 no .
C115 H11A 3.2791 no .
C115 H11B 2.7826 no .
C115 H11C 2.8349 no .
C116 H121 3.0032 no .
C116 H123 3.2789 no .
C116 H11C 2.4287 no .
C116 H11D 3.2252 no .
C117 H124 2.5774 no .
C118 H125 2.6224 no .
C119 H101 3.1698 no .
C119 H126 3.2580 no .
C119 H128 3.2372 no .
C119 H11A 3.2917 no .
C119 H11B 2.4981 no .
C120 H101 2.6373 no .
C120 H108 3.3397 no .
C120 H125 3.2397 no .
C120 H127 3.1948 no .
C120 H11B 2.8887 no .
C120 H11C 2.9094 no .
C120 H11D 3.3530 no .
C121 H108 3.3857 no .
C121 H123 3.0235 no .
C121 H124 3.4191 no .
C122 H124 3.2384 no .
C123 H121 2.9677 no .
C124 H121 3.4023 no .
C124 H122 3.2764 no .
C124 H11A 2.4764 no .
C124 H11B 3.0806 no .
C124 H11C 3.3224 no .
C125 H127 3.2343 no .
C125 H11B 3.4654 no .
C125 H11C 3.0945 no .
C125 H11D 2.5165 no .
C126 H128 3.2799 no .
C127 H125 3.2399 no .
C128 H101 3.1516 no .
C128 H108 3.5589 no .
C128 H126 3.2746 no .
H1 H2 2.5418 no .
H1 H21 3.0455 no .
H1 H18B 3.3398 no .
H2 H3 2.3624 no .
H3 H4 2.3200 no .
H4 H10 2.4205 no .
H5 H6 2.2692 no .
H5 H10 2.4902 no .
H6 H7 2.3883 no .
H7 H8 2.2617 no .
H8 H21 3.5778 no .
H8 H17B 3.4382 no .
H21 H22 2.2959 no .
H22 H23 2.3536 no .
H23 H24 2.3427 no .
H24 H17A 2.2673 no .
H24 H17B 3.1785 no .
H25 H26 2.3286 no .
H25 H18A 2.2371 no .
H25 H18B 3.2386 no .
H26 H27 2.3284 no .
H27 H28 2.3443 no .
H101 H102 2.3428 no .
H101 H128 3.3872 no .
H101 H11C 3.3395 no .
H102 H103 2.3646 no .
H103 H104 2.2555 no .
H104 H110 2.4994 no .
H105 H106 2.3094 no .
H105 H110 2.5131 no .
H106 H107 2.3599 no .
H107 H108 2.2621 no .
H108 H121 3.1948 no .
H108 H128 3.2414 no .
H108 H11B 3.5646 no .
H121 H122 2.1803 no .
H122 H123 2.4020 no .
H123 H124 2.3346 no .
H124 H11A 2.2247 no .
H124 H11B 3.2349 no .
H124 H11C 3.5950 no .
H125 H126 2.3070 no .
H125 H11C 3.2235 no .
H125 H11D 2.2717 no .
H126 H127 2.3603 no .
H127 H128 2.3480 no .
H17A H18A 2.2673 no .
H17A H18B 2.5477 no .
H17B H18A 2.5482 no .
H17B H18B 2.8607 no .
H11A H11C 2.5433 no .
H11A H11D 2.2356 no .
H11B H11C 2.8333 no .
H11B H11D 2.5482 no .
C1 H5 3.1807 no 4_555
C1 H6 2.8565 no 4_555
C1 H22 2.8789 no 3_765
C1 H24 3.3030 no 4_455
C2 H5 3.1816 no 4_555
C2 H6 3.3938 no 4_555
C2 H22 3.4426 no 3_765
C2 H23 3.4222 no 3_765
C2 H24 3.2017 no 4_455
C2 H17A 3.2752 no 4_455
C2 H17B 3.2372 no 4_455
C3 H8 3.3624 no 4_455
C3 H23 2.9656 no 3_765
C3 H24 3.4815 no 4_455
C3 H28 3.5412 no 2_655
C3 H17B 3.1458 no 4_455
C4 H7 3.5123 no 4_455
C4 H8 3.4469 no 4_455
C4 H23 2.8179 no 3_765
C4 H27 3.3248 no 2_655
C4 H28 3.4464 no 2_655
C5 H1 3.3036 no 4_454
C5 H2 3.2592 no 2_645
C5 H2 3.4416 no 4_454
C5 H3 3.1026 no 2_645
C5 H17A 3.2295 no 1_455
C6 H1 2.8618 no 4_454
C6 H2 3.5687 no 4_454
C6 H3 3.0897 no 2_645
C6 H17B 2.9675 no 3_755
C6 H18B 3.1739 no 4_454
C7 H3 3.1115 no 2_645
C7 H4 3.2724 no 4_554
C7 H8 3.3275 no 3_755
C7 H17B 3.3795 no 3_755
C7 H18B 3.1411 no 4_454
C8 H3 3.0820 no 2_645
C8 H4 3.4472 no 4_554
C8 H8 3.3726 no 3_755
C9 H22 3.5566 no 3_765
C10 H17A 3.3704 no 1_455
C10 H18A 3.5030 no 1_455
C11 H22 3.0507 no 3_765
C11 H24 3.2847 no 4_455
C12 H22 3.5328 no 3_765
C12 H23 3.1887 no 3_765
C12 H24 3.5837 no 4_455
C13 H3 3.1364 no 2_645
C14 H3 3.1627 no 2_645
C15 H26 3.2829 no 2_755
C16 H26 3.0726 no 2_755
C17 H2 3.3655 no 4_554
C17 H3 3.5432 no 4_554
C17 H5 3.3398 no 1_655
C17 H6 3.5146 no 3_755
C17 H10 3.3032 no 1_655
C18 H10 3.2659 no 1_655
C19 H6 3.4675 no 3_755
C19 H7 3.5391 no 3_755
C20 H7 3.0225 no 3_755
C21 H21 3.1944 no 3_765
C21 H22 2.9195 no 3_765
C21 H25 3.3589 no 4_454
C21 H26 3.0924 no 2_755
C22 H21 2.7677 no 3_765
C22 H22 3.5031 no 3_765
C22 H25 3.1796 no 4_454
C22 H26 2.9893 no 2_755
C23 H26 2.8510 no 2_755
C23 H27 3.3689 no 4_554
C23 H28 3.0768 no 4_554
C24 H26 2.8788 no 2_755
C24 H27 3.4248 no 4_554
C24 H28 3.1611 no 4_554
C25 H6 3.3224 no 3_755
C25 H22 3.5906 no 4_555
C26 H7 3.4640 no 3_755
C26 H18B 3.2715 no 2_745
C27 H4 3.1872 no 2_645
C27 H7 2.9677 no 3_755
C27 H23 3.3780 no 4_455
C27 H24 3.0580 no 4_455
C27 H18B 3.4301 no 2_745
C28 H4 3.3156 no 2_645
C28 H7 2.7911 no 3_755
C28 H23 3.1613 no 4_455
C28 H24 2.8797 no 4_455
C101 H101 3.5009 no 3_765
C101 H102 3.5367 no 3_765
C101 H105 3.4149 no 4_454
C101 H106 3.1524 no 2_755
C102 H101 3.3882 no 3_765
C102 H105 3.2617 no 4_454
C102 H106 3.1017 no 2_755
C102 H11B 3.1923 no 4_554
C102 H11C 3.3625 no 3_765
C103 H106 3.1769 no 2_755
C103 H107 3.5899 no 4_554
C103 H108 2.9281 no 4_554
C103 H11B 3.0688 no 4_554
C103 H11C 3.0835 no 3_765
C104 H106 3.1579 no 2_755
C104 H107 3.3798 no 2_755
C104 H107 3.4813 no 4_554
C104 H108 3.2181 no 4_554
C104 H11D 3.2752 no 1_655
C105 H101 3.3999 no 4_555
C105 H102 3.5709 no 4_555
C105 H122 3.3040 no 2_745
C105 H126 2.8494 no 3_755
C106 H101 3.3764 no 4_555
C106 H125 3.5471 no 4_555
C106 H126 2.9919 no 3_755
C106 H11C 3.1219 no 4_555
C107 H103 3.4543 no 4_455
C107 H104 3.1916 no 4_455
C107 H125 3.2771 no 4_555
C107 H126 3.4528 no 3_755
C107 H127 3.4599 no 3_755
C107 H11C 3.2485 no 4_555
C107 H11D 3.2441 no 4_555
C108 H103 3.0286 no 4_455
C108 H104 3.1534 no 4_455
C108 H125 3.1576 no 4_555
C108 H127 2.9841 no 3_755
C109 H127 3.5183 no 3_755
C110 H11A 3.4649 no 1_655
C110 H11D 3.3927 no 1_655
C111 H106 3.0988 no 2_755
C112 H106 3.1612 no 2_755
C113 H126 3.2509 no 3_755
C113 H127 3.4229 no 3_755
C114 H125 3.2621 no 4_555
C114 H127 3.0604 no 3_755
C115 H102 3.0143 no 3_765
C116 H102 3.4550 no 3_765
C116 H103 3.4949 no 3_765
C116 H103 3.5381 no 4_455
C117 H103 3.5740 no 4_455
C117 H110 3.2515 no 1_455
C118 H104 3.4082 no 1_455
C118 H106 3.4929 no 4_454
C118 H107 3.4809 no 4_454
C118 H110 3.3119 no 1_455
C119 H123 3.0664 no 2_645
C120 H123 3.1956 no 2_645
C121 H102 2.8434 no 3_765
C121 H105 3.5128 no 2_755
C121 H125 2.9039 no 4_555
C121 H126 3.3730 no 4_555
C122 H102 3.0048 no 3_765
C122 H105 3.2169 no 2_755
C122 H125 2.9967 no 4_555
C122 H126 3.4019 no 4_555
C122 H11B 3.4477 no 2_655
C123 H102 3.4830 no 3_765
C123 H103 3.5675 no 3_765
C123 H11B 3.2674 no 2_655
C124 H103 3.2533 no 3_765
C125 H121 3.0347 no 4_454
C125 H122 3.3554 no 4_454
C125 H123 2.8879 no 2_645
C126 H121 3.1421 no 4_454
C126 H122 3.3148 no 4_454
C126 H123 2.8868 no 2_645
C127 H123 2.9460 no 2_645
C127 H124 3.2334 no 4_554
C127 H127 3.4495 no 3_755
C127 H128 2.7962 no 3_755
C128 H123 3.1349 no 2_645
C128 H124 3.3893 no 4_554
C128 H127 2.8451 no 3_755
C128 H128 3.2459 no 3_755
H1 C5 3.3036 no 4_555
H1 C6 2.8618 no 4_555
H1 H5 2.9774 no 4_555
H1 H6 2.1090 no 4_555
H1 H22 3.0348 no 3_765
H1 H25 3.2626 no 2_755
H2 C5 3.2592 no 2_655
H2 C5 3.4416 no 4_555
H2 C6 3.5687 no 4_555
H2 C17 3.3655 no 4_455
H2 H2 3.1782 no 3_766
H2 H5 3.1294 no 2_655
H2 H5 2.7574 no 4_555
H2 H6 3.0317 no 4_555
H2 H24 3.5370 no 4_455
H2 H17A 3.5531 no 2_755
H2 H17A 2.9775 no 4_455
H2 H17B 3.5978 no 2_755
H2 H17B 2.9134 no 4_455
H3 C5 3.1026 no 2_655
H3 C6 3.0897 no 2_655
H3 C7 3.1115 no 2_655
H3 C8 3.0820 no 2_655
H3 C13 3.1364 no 2_655
H3 C14 3.1627 no 2_655
H3 C17 3.5432 no 4_455
H3 H6 3.5978 no 2_655
H3 H7 3.5254 no 4_455
H3 H8 3.5837 no 2_655
H3 H8 2.8326 no 4_455
H3 H23 3.3255 no 3_765
H3 H28 3.2774 no 2_655
H3 H17B 2.8346 no 4_455
H4 C7 3.2724 no 4_455
H4 C8 3.4472 no 4_455
H4 C27 3.1872 no 2_655
H4 C28 3.3156 no 2_655
H4 H7 2.6570 no 4_455
H4 H8 3.0086 no 4_455
H4 H23 3.0722 no 3_765
H4 H27 2.7348 no 2_655
H4 H28 3.0703 no 2_655
H4 H18A 3.3245 no 1_455
H4 H18B 3.5000 no 1_455
H5 C1 3.1807 no 4_454
H5 C2 3.1816 no 4_454
H5 C17 3.3398 no 1_455
H5 H1 2.9774 no 4_454
H5 H2 3.1294 no 2_645
H5 H2 2.7574 no 4_454
H5 H24 3.1595 no 1_455
H5 H17A 2.3757 no 1_455
H6 C1 2.8565 no 4_454
H6 C2 3.3938 no 4_454
H6 C17 3.5146 no 3_755
H6 C19 3.4675 no 3_755
H6 C25 3.3224 no 3_755
H6 H1 2.1090 no 4_454
H6 H2 3.0317 no 4_454
H6 H3 3.5978 no 2_645
H6 H25 3.4932 no 3_755
H6 H17B 2.6391 no 3_755
H6 H18B 3.0680 no 4_454
H7 C4 3.5123 no 4_554
H7 C19 3.5391 no 3_755
H7 C20 3.0225 no 3_755
H7 C26 3.4640 no 3_755
H7 C27 2.9677 no 3_755
H7 C28 2.7911 no 3_755
H7 H3 3.5254 no 4_554
H7 H4 2.6570 no 4_554
H7 H8 3.1629 no 3_755
H7 H27 3.2920 no 3_755
H7 H28 3.1200 no 3_755
H7 H17B 3.3995 no 3_755
H7 H18B 2.9720 no 4_454
H8 C3 3.3624 no 4_554
H8 C4 3.4469 no 4_554
H8 C7 3.3275 no 3_755
H8 C8 3.3726 no 3_755
H8 H3 3.5837 no 2_645
H8 H3 2.8326 no 4_554
H8 H4 3.0086 no 4_554
H8 H7 3.1629 no 3_755
H8 H8 3.1839 no 3_755
H10 C17 3.3032 no 1_455
H10 C18 3.2659 no 1_455
H10 H27 3.0925 no 2_655
H10 H17A 2.5598 no 1_455
H10 H18A 2.7410 no 1_455
H10 H18B 3.3141 no 1_455
H21 C21 3.1944 no 3_765
H21 C22 2.7677 no 3_765
H21 H21 2.8902 no 3_765
H21 H22 2.1484 no 3_765
H21 H25 3.5086 no 2_755
H21 H25 3.0578 no 4_454
H21 H26 3.5991 no 2_755
H22 C1 2.8789 no 3_765
H22 C2 3.4426 no 3_765
H22 C9 3.5566 no 3_765
H22 C11 3.0507 no 3_765
H22 C12 3.5328 no 3_765
H22 C21 2.9195 no 3_765
H22 C22 3.5031 no 3_765
H22 C25 3.5906 no 4_454
H22 H1 3.0348 no 3_765
H22 H21 2.1484 no 3_765
H22 H22 3.3794 no 3_765
H22 H25 2.6691 no 4_454
H22 H26 3.5380 no 2_755
H22 H18A 3.5810 no 4_454
H23 C2 3.4222 no 3_765
H23 C3 2.9656 no 3_765
H23 C4 2.8179 no 3_765
H23 C12 3.1887 no 3_765
H23 C27 3.3780 no 4_554
H23 C28 3.1613 no 4_554
H23 H3 3.3255 no 3_765
H23 H4 3.0722 no 3_765
H23 H26 3.3096 no 2_755
H23 H27 2.9024 no 4_554
H23 H28 2.4411 no 4_554
H24 C1 3.3030 no 4_554
H24 C2 3.2017 no 4_554
H24 C3 3.4815 no 4_554
H24 C11 3.2847 no 4_554
H24 C12 3.5837 no 4_554
H24 C27 3.0580 no 4_554
H24 C28 2.8797 no 4_554
H24 H2 3.5370 no 4_554
H24 H5 3.1595 no 1_655
H24 H26 3.3539 no 2_755
H24 H27 2.9911 no 4_554
H24 H28 2.5840 no 4_554
H25 C21 3.3589 no 4_555
H25 C22 3.1796 no 4_555
H25 H1 3.2626 no 2_745
H25 H6 3.4932 no 3_755
H25 H21 3.5086 no 2_745
H25 H21 3.0578 no 4_555
H25 H22 2.6691 no 4_555
H26 C15 3.2829 no 2_745
H26 C16 3.0726 no 2_745
H26 C21 3.0924 no 2_745
H26 C22 2.9893 no 2_745
H26 C23 2.8510 no 2_745
H26 C24 2.8788 no 2_745
H26 H21 3.5991 no 2_745
H26 H22 3.5380 no 2_745
H26 H23 3.3096 no 2_745
H26 H24 3.3539 no 2_745
H26 H27 3.5531 no 3_756
H26 H18B 3.1067 no 2_745
H27 C4 3.3248 no 2_645
H27 C23 3.3689 no 4_455
H27 C24 3.4248 no 4_455
H27 H4 2.7348 no 2_645
H27 H7 3.2920 no 3_755
H27 H10 3.0925 no 2_645
H27 H23 2.9024 no 4_455
H27 H24 2.9911 no 4_455
H27 H26 3.5531 no 3_756
H27 H27 3.4309 no 3_756
H27 H18B 3.3270 no 2_745
H28 C3 3.5412 no 2_645
H28 C4 3.4464 no 2_645
H28 C23 3.0768 no 4_455
H28 C24 3.1611 no 4_455
H28 H3 3.2774 no 2_645
H28 H4 3.0703 no 2_645
H28 H7 3.1200 no 3_755
H28 H23 2.4411 no 4_455
H28 H24 2.5840 no 4_455
H101 C101 3.5009 no 3_765
H101 C102 3.3882 no 3_765
H101 C105 3.3999 no 4_454
H101 C106 3.3764 no 4_454
H101 H101 3.4154 no 3_765
H101 H102 3.1054 no 3_765
H101 H105 2.9707 no 4_454
H101 H106 2.8791 no 4_454
H102 C101 3.5367 no 3_765
H102 C105 3.5709 no 4_454
H102 C115 3.0143 no 3_765
H102 C116 3.4550 no 3_765
H102 C121 2.8434 no 3_765
H102 C122 3.0048 no 3_765
H102 C123 3.4830 no 3_765
H102 H101 3.1054 no 3_765
H102 H105 2.7128 no 4_454
H102 H106 3.5626 no 2_755
H102 H106 3.5937 no 4_454
H102 H121 3.2425 no 3_765
H102 H122 3.2912 no 3_765
H102 H11B 3.1308 no 4_554
H102 H11C 3.2774 no 3_765
H103 C107 3.4543 no 4_554
H103 C108 3.0286 no 4_554
H103 C116 3.4949 no 3_765
H103 C116 3.5381 no 4_554
H103 C117 3.5740 no 4_554
H103 C123 3.5675 no 3_765
H103 C124 3.2533 no 3_765
H103 H107 3.0921 no 4_554
H103 H108 2.1743 no 4_554
H103 H124 3.3987 no 3_765
H103 H11B 2.8358 no 4_554
H103 H11C 2.8775 no 3_765
H104 C107 3.1916 no 4_554
H104 C108 3.1534 no 4_554
H104 C118 3.4082 no 1_655
H104 H107 3.2470 no 2_755
H104 H107 2.8300 no 4_554
H104 H108 2.7815 no 4_554
H104 H125 3.1034 no 1_655
H104 H11D 2.4328 no 1_655
H105 C101 3.4149 no 4_555
H105 C102 3.2617 no 4_555
H105 C121 3.5128 no 2_745
H105 C122 3.2169 no 2_745
H105 H101 2.9707 no 4_555
H105 H102 2.7128 no 4_555
H105 H121 3.3381 no 2_745
H105 H122 2.6983 no 2_745
H105 H126 3.0671 no 3_755
H105 H11A 3.4006 no 1_655
H106 C101 3.1524 no 2_745
H106 C102 3.1017 no 2_745
H106 C103 3.1769 no 2_745
H106 C104 3.1579 no 2_745
H106 C111 3.0988 no 2_745
H106 C112 3.1612 no 2_745
H106 C118 3.4929 no 4_555
H106 H101 2.8791 no 4_555
H106 H102 3.5626 no 2_745
H106 H102 3.5937 no 4_555
H106 H126 3.3311 no 3_755
H106 H11C 2.7816 no 4_555
H107 C103 3.5899 no 4_455
H107 C104 3.3798 no 2_745
H107 C104 3.4813 no 4_455
H107 C118 3.4809 no 4_555
H107 H103 3.0921 no 4_455
H107 H104 3.2470 no 2_745
H107 H104 2.8300 no 4_455
H107 H107 3.2116 no 3_756
H107 H11C 3.5451 no 2_645
H107 H11C 3.0513 no 4_555
H107 H11D 3.4572 no 2_645
H107 H11D 3.0513 no 4_555
H108 C103 2.9281 no 4_455
H108 C104 3.2181 no 4_455
H108 H103 2.1743 no 4_455
H108 H104 2.7815 no 4_455
H108 H124 3.3868 no 2_645
H108 H125 3.5555 no 4_555
H108 H127 3.1563 no 3_755
H110 C117 3.2515 no 1_655
H110 C118 3.3119 no 1_655
H110 H122 3.0840 no 2_745
H110 H11A 2.7110 no 1_655
H110 H11B 3.3197 no 1_655
H110 H11D 2.5815 no 1_655
H121 C125 3.0347 no 4_555
H121 C126 3.1421 no 4_555
H121 H102 3.2425 no 3_765
H121 H105 3.3381 no 2_755
H121 H125 2.3647 no 4_555
H121 H126 2.5956 no 4_555
H122 C105 3.3040 no 2_755
H122 C125 3.3554 no 4_555
H122 C126 3.3148 no 4_555
H122 H102 3.2912 no 3_765
H122 H105 2.6983 no 2_755
H122 H110 3.0840 no 2_755
H122 H122 3.5794 no 3_766
H122 H125 2.8983 no 4_555
H122 H126 2.8801 no 4_555
H122 H11B 3.3592 no 2_655
H123 C119 3.0664 no 2_655
H123 C120 3.1956 no 2_655
H123 C125 2.8879 no 2_655
H123 C126 2.8868 no 2_655
H123 C127 2.9460 no 2_655
H123 C128 3.1349 no 2_655
H123 H125 3.3420 no 2_655
H123 H126 3.4046 no 2_655
H123 H127 3.4180 no 2_655
H123 H11B 3.1061 no 2_655
H124 C127 3.2334 no 4_455
H124 C128 3.3893 no 4_455
H124 H103 3.3987 no 3_765
H124 H108 3.3868 no 2_655
H124 H127 2.7825 no 4_455
H124 H128 3.0681 no 4_455
H125 C106 3.5471 no 4_454
H125 C107 3.2771 no 4_454
H125 C108 3.1576 no 4_454
H125 C114 3.2621 no 4_454
H125 C121 2.9039 no 4_454
H125 C122 2.9967 no 4_454
H125 H104 3.1034 no 1_455
H125 H108 3.5555 no 4_454
H125 H121 2.3647 no 4_454
H125 H122 2.8983 no 4_454
H125 H123 3.3420 no 2_645
H126 C105 2.8494 no 3_755
H126 C106 2.9919 no 3_755
H126 C107 3.4528 no 3_755
H126 C113 3.2509 no 3_755
H126 C121 3.3730 no 4_454
H126 C122 3.4019 no 4_454
H126 H105 3.0671 no 3_755
H126 H106 3.3311 no 3_755
H126 H121 2.5956 no 4_454
H126 H122 2.8801 no 4_454
H126 H123 3.4046 no 2_645
H127 C107 3.4599 no 3_755
H127 C108 2.9841 no 3_755
H127 C109 3.5183 no 3_755
H127 C113 3.4229 no 3_755
H127 C114 3.0604 no 3_755
H127 C127 3.4495 no 3_755
H127 C128 2.8451 no 3_755
H127 H108 3.1563 no 3_755
H127 H123 3.4180 no 2_645
H127 H124 2.7825 no 4_554
H127 H127 3.2906 no 3_755
H127 H128 2.1231 no 3_755
H128 C127 2.7962 no 3_755
H128 C128 3.2459 no 3_755
H128 H124 3.0681 no 4_554
H128 H127 2.1231 no 3_755
H128 H128 3.0353 no 3_755
H17A C2 3.2752 no 4_554
H17A C5 3.2295 no 1_655
H17A C10 3.3704 no 1_655
H17A H2 3.5531 no 2_745
H17A H2 2.9775 no 4_554
H17A H5 2.3757 no 1_655
H17A H10 2.5598 no 1_655
H17B C2 3.2372 no 4_554
H17B C3 3.1458 no 4_554
H17B C6 2.9675 no 3_755
H17B C7 3.3795 no 3_755
H17B H2 3.5978 no 2_745
H17B H2 2.9134 no 4_554
H17B H3 2.8346 no 4_554
H17B H6 2.6391 no 3_755
H17B H7 3.3995 no 3_755
H18A C10 3.5030 no 1_655
H18A H4 3.3245 no 1_655
H18A H10 2.7410 no 1_655
H18A H22 3.5810 no 4_555
H18B C6 3.1739 no 4_555
H18B C7 3.1411 no 4_555
H18B C26 3.2715 no 2_755
H18B C27 3.4301 no 2_755
H18B H4 3.5000 no 1_655
H18B H6 3.0680 no 4_555
H18B H7 2.9720 no 4_555
H18B H10 3.3141 no 1_655
H18B H26 3.1068 no 2_755
H18B H27 3.3270 no 2_755
H11A C110 3.4649 no 1_455
H11A H105 3.4006 no 1_455
H11A H110 2.7110 no 1_455
H11B C102 3.1923 no 4_455
H11B C103 3.0688 no 4_455
H11B C122 3.4477 no 2_645
H11B C123 3.2674 no 2_645
H11B H102 3.1308 no 4_455
H11B H103 2.8358 no 4_455
H11B H110 3.3197 no 1_455
H11B H122 3.3592 no 2_645
H11B H123 3.1061 no 2_645
H11C C102 3.3625 no 3_765
H11C C103 3.0835 no 3_765
H11C C106 3.1219 no 4_454
H11C C107 3.2485 no 4_454
H11C H102 3.2774 no 3_765
H11C H103 2.8775 no 3_765
H11C H106 2.7816 no 4_454
H11C H107 3.5451 no 2_655
H11C H107 3.0513 no 4_454
H11D C104 3.2752 no 1_455
H11D C107 3.2441 no 4_454
H11D C110 3.3927 no 1_455
H11D H104 2.4328 no 1_455
H11D H107 3.4572 no 2_655
H11D H107 3.0513 no 4_454
H11D H110 2.5815 no 1_455

loop_
_geom_torsion_atom_site_label_1
_geom_torsion_atom_site_label_2
_geom_torsion_atom_site_label_3
_geom_torsion_atom_site_label_4
_geom_torsion
_geom_torsion_publ_flag
C9 N1 C15 C16 -163(2) no
C9 N1 C15 C21 20(3) no
C15 N1 C9 C11 -109(3) no
C15 N1 C9 C14 74(3) no
C9 N1 C20 C19 -160(2) no
C9 N1 C20 C28 11(4) no
C20 N1 C9 C11 76(3) no
C20 N1 C9 C14 -101(3) no
C15 N1 C20 C19 25(5) no
C15 N1 C20 C28 -164(3) no
C20 N1 C15 C16 11(5) no
C20 N1 C15 C21 -165(3) no
C109 N101 C115 C116 -168(2) no
C109 N101 C115 C121 3(4) no
C115 N101 C109 C111 -103(3) no
C115 N101 C109 C114 78(3) no
C109 N101 C120 C119 -161(2) no
C109 N101 C120 C128 22(3) no
C120 N101 C109 C111 69(3) no
C120 N101 C109 C114 -109(3) no
C115 N101 C120 C119 9(4) no
C115 N101 C120 C128 -168(2) no
C120 N101 C115 C116 22(4) no
C120 N101 C115 C121 -167(2) no
C2 C1 C11 C9 -172.9(18) no
C2 C1 C11 C12 13(3) no
C11 C1 C2 C3 -11(3) no
C1 C2 C3 C4 5(2) no
C2 C3 C4 C12 2.0(17) no
C3 C4 C12 C10 -178.7(10) no
C3 C4 C12 C11 -0.1(15) no
C6 C5 C13 C10 179.9(17) no
C6 C5 C13 C14 1(2) no
C13 C5 C6 C7 -2(3) no
C5 C6 C7 C8 3(4) no
C6 C7 C8 C14 -3(4) no
C7 C8 C14 C9 -173(3) no
C7 C8 C14 C13 2(4) no
N1 C9 C11 C1 9(4) no
N1 C9 C11 C12 -176(2) no
N1 C9 C14 C8 -4(4) no
N1 C9 C14 C13 -179(2) no
C11 C9 C14 C8 179(2) no
C11 C9 C14 C13 4(4) no
C14 C9 C11 C1 -174(2) no
C14 C9 C11 C12 1(4) no
C12 C10 C13 C5 -178.5(10) no
C12 C10 C13 C14 0.9(16) no
C13 C10 C12 C4 -178.4(10) no
C13 C10 C12 C11 3.1(15) no
C1 C11 C12 C4 -9(3) no
C1 C11 C12 C10 170(2) no
C9 C11 C12 C4 177.5(18) no
C9 C11 C12 C10 -4(3) no
C5 C13 C14 C8 -1(3) no
C5 C13 C14 C9 175(2) no
C10 C13 C14 C8 -179.9(15) no
C10 C13 C14 C9 -5(3) no
N1 C15 C16 C17 -7(4) no
N1 C15 C16 C24 176(2) no
N1 C15 C21 C22 -173(2) no
C16 C15 C21 C22 10(3) no
C21 C15 C16 C17 169.7(17) no
C21 C15 C16 C24 -8(3) no
C15 C16 C17 C18 -50(2) no
C15 C16 C24 C23 3(3) no
C17 C16 C24 C23 -173.9(14) no
C24 C16 C17 C18 127.6(15) no
C16 C17 C18 C19 86.2(11) no
C17 C18 C19 C20 -49.1(13) no
C17 C18 C19 C25 120.8(9) no
C18 C19 C20 N1 -12(4) no
C18 C19 C20 C28 177.1(16) no
C18 C19 C25 C26 -174.4(9) no
C20 C19 C25 C26 -4(2) no
C25 C19 C20 N1 177.9(18) no
C25 C19 C20 C28 7(3) no
N1 C20 C28 C27 180(2) no
C19 C20 C28 C27 -9(4) no
C15 C21 C22 C23 -8(4) no
C21 C22 C23 C24 2(4) no
C22 C23 C24 C16 -1(4) no
C19 C25 C26 C27 2.4(18) no
C25 C26 C27 C28 -4.3(17) no
C26 C27 C28 C20 8(2) no
C102 C101 C111 C109 -178(2) no
C102 C101 C111 C112 -6(4) no
C111 C101 C102 C103 8(4) no
C101 C102 C103 C104 -7(5) no
C102 C103 C104 C112 4(4) no
C103 C104 C112 C110 -180(2) no
C103 C104 C112 C111 -2(3) no
C106 C105 C113 C110 -177.0(10) no
C106 C105 C113 C114 1.8(17) no
C113 C105 C106 C107 3.7(18) no
C105 C106 C107 C108 -2(2) no
C106 C107 C108 C114 -5(3) no
C107 C108 C114 C109 -177(2) no
C107 C108 C114 C113 10(4) no
N101 C109 C111 C101 -1(4) no
N101 C109 C111 C112 -173(2) no
N101 C109 C114 C108 5(5) no
N101 C109 C114 C113 178(2) no
C111 C109 C114 C108 -173(2) no
C111 C109 C114 C113 -1(5) no
C114 C109 C111 C101 177(3) no
C114 C109 C111 C112 5(4) no
C112 C110 C113 C105 179.2(11) no
C112 C110 C113 C114 0.4(16) no
C113 C110 C112 C104 -178.0(11) no
C113 C110 C112 C111 4(2) no
C101 C111 C112 C104 4(3) no
C101 C111 C112 C110 -178.8(19) no
C109 C111 C112 C104 175(2) no
C109 C111 C112 C110 -7(3) no
C105 C113 C114 C108 -8(3) no
C105 C113 C114 C109 178.9(18) no
C110 C113 C114 C108 170.9(14) no
C110 C113 C114 C109 -2(3) no
N101 C115 C116 C117 -5(4) no
N101 C115 C116 C124 177(2) no
N101 C115 C121 C122 172(3) no
C116 C115 C121 C122 -16(5) no
C121 C115 C116 C117 -177.2(19) no
C121 C115 C116 C124 5(3) no
C115 C116 C117 C118 -56(2) no
C115 C116 C124 C123 -1(2) no
C117 C116 C124 C123 -179.4(10) no
C124 C116 C117 C118 121.7(11) no
C116 C117 C118 C119 89.3(9) no
C117 C118 C119 C120 -50.6(16) no
C117 C118 C119 C125 126.1(10) no
C118 C119 C120 N101 -5(3) no
C118 C119 C120 C128 172.3(18) no
C118 C119 C125 C126 -177.4(10) no
C120 C119 C125 C126 -0(2) no
C125 C119 C120 N101 178.7(17) no
C125 C119 C120 C128 -4(3) no
N101 C120 C128 C127 -179.2(19) no
C119 C120 C128 C127 4(4) no
C115 C121 C122 C123 18(5) no
C121 C122 C123 C124 -10(2) no
C122 C123 C124 C116 3.9(19) no
C119 C125 C126 C127 6(3) no
C125 C126 C127 C128 -6(4) no
C126 C127 C128 C120 2(4) no
